data_4062600
_journal_name_full Organometallics
_journal_paper_doi 10.1021/om034319e
_journal_year 2004
_chemical_formula_sum 'C24 H29 Cl N2 Pd'
_chemical_formula_weight 487.34
_space_group_IT_number 15
_symmetry_cell_setting monoclinic
_symmetry_space_group_name_Hall '-C 2yc'
_symmetry_space_group_name_H-M 'C 1 2/c 1'
_cell_angle_alpha 90.00
_cell_angle_beta 101.004(2)
_cell_angle_gamma 90.00
_cell_formula_units_Z 16
_cell_length_a 33.849(3)
_cell_length_b 16.6102(16)
_cell_length_c 16.6402(16)
_cell_measurement_temperature 150(2)
_cell_volume 9183.8(15)
_diffrn_ambient_temperature 150(2)
_exptl_crystal_density_diffrn 1.410
_cod_depositor_comments
;
The following automatic conversions were performed:
'_symmetry_cell_setting' value 'Monoclinic' changed to 'monoclinic'
according to '/home/saulius/struct/CIF-dictionaries/cif_core.dic'
dictionary named 'cif_core.dic' version 2.4.1 from 2010-06-29.

Automatic conversion script
Id: cif_fix_enum 1527 2010-12-29 10:47:43Z saulius 
;
_cod_original_sg_symbol_H-M 'C 2/c'
_cod_database_code 4062600

loop_
_symmetry_equiv_pos_as_xyz
'x, y, z'
'-x, y, -z+1/2'
'x+1/2, y+1/2, z'
'-x+1/2, y+1/2, -z+1/2'
'-x, -y, -z'
'x, -y, z-1/2'
'-x+1/2, -y+1/2, -z'
'x+1/2, -y+1/2, z-1/2'

loop_
_atom_site_label
_atom_site_type_symbol
_atom_site_fract_x
_atom_site_fract_y
_atom_site_fract_z
_atom_site_U_iso_or_equiv
_atom_site_adp_type
_atom_site_occupancy
_atom_site_symmetry_multiplicity
_atom_site_calc_flag
_atom_site_refinement_flags
_atom_site_disorder_assembly
_atom_site_disorder_group
Pd1 Pd 0.015439(6) 0.774931(15) 0.046089(15) 0.04144(9) Uani 1 1 d DU . .
Cl1 Cl -0.02328(2) 0.68960(5) -0.05173(6) 0.0528(2) Uani 1 1 d U A .
C1 C 0.07721(9) 0.78644(17) -0.10187(18) 0.0362(6) Uani 1 1 d U A .
N1 N 0.09133(7) 0.74273(15) -0.02704(14) 0.0358(5) Uani 1 1 d U . .
Pd2 Pd 0.217870(6) 0.028657(11) 0.233033(11) 0.02841(8) Uani 1 1 d DU . .
Cl2 Cl 0.27520(2) 0.07359(5) 0.32829(4) 0.04380(17) Uani 1 1 d U B .
N2 N 0.09505(7) 0.68566(15) 0.08984(15) 0.0367(5) Uani 1 1 d U . .
C2 C 0.06221(10) 0.7427(2) -0.17274(19) 0.0427(6) Uani 1 1 d U . .
N3 N 0.23080(7) 0.12434(13) 0.08107(13) 0.0316(4) Uani 1 1 d U . .
C3 C 0.05121(11) 0.7847(2) -0.2458(2) 0.0502(8) Uani 1 1 d U A .
H3 H 0.0429(13) 0.758(2) -0.297(3) 0.058(11) Uiso 1 1 d . . .
N4 N 0.26075(7) 0.01064(13) 0.08757(14) 0.0317(4) Uani 1 1 d U . .
C4 C 0.05489(11) 0.8674(2) -0.2494(2) 0.0540(8) Uani 1 1 d U . .
C5 C 0.06962(10) 0.9090(2) -0.1779(2) 0.0500(7) Uani 1 1 d U A .
H5 H 0.0748(15) 0.973(3) -0.176(3) 0.071(13) Uiso 1 1 d . . .
C6 C 0.08139(9) 0.86984(19) -0.10322(19) 0.0418(6) Uani 1 1 d U . .
C7 C 0.05699(14) 0.6530(2) -0.1709(3) 0.0549(9) Uani 1 1 d U A .
H7A H 0.0374(14) 0.637(3) -0.144(3) 0.065(13) Uiso 1 1 d . . .
H7B H 0.0452(17) 0.631(3) -0.222(4) 0.095(17) Uiso 1 1 d . . .
H7C H 0.0851(17) 0.628(3) -0.156(3) 0.084(15) Uiso 1 1 d . . .
C8 C 0.0431(2) 0.9093(4) -0.3324(4) 0.0811(16) Uani 1 1 d U A .
H8A H 0.025(2) 0.933(4) -0.326(4) 0.09(2) Uiso 1 1 d . . .
H8B H 0.059(3) 0.950(5) -0.337(6) 0.15(3) Uiso 1 1 d . . .
H8C H 0.024(3) 0.884(5) -0.385(6) 0.17(3) Uiso 1 1 d . . .
C9 C 0.09777(12) 0.9167(2) -0.0264(3) 0.0534(8) Uani 1 1 d U A .
H9A H 0.079(3) 0.908(5) 0.024(5) 0.15(3) Uiso 1 1 d . . .
H9B H 0.1001(19) 0.967(4) -0.035(4) 0.10(2) Uiso 1 1 d . . .
H9C H 0.118(2) 0.889(4) 0.013(4) 0.12(2) Uiso 1 1 d . . .
C10 C 0.07031(8) 0.73216(17) 0.03437(17) 0.0337(5) Uani 1 1 d U A .
C11 C 0.12840(9) 0.7039(2) -0.0096(2) 0.0424(6) Uani 1 1 d U A .
H11 H 0.1472(11) 0.710(2) -0.045(2) 0.042(9) Uiso 1 1 d . . .
C12 C 0.13071(9) 0.6681(2) 0.0634(2) 0.0432(7) Uani 1 1 d U A .
H12 H 0.1487(13) 0.641(3) 0.092(3) 0.059(12) Uiso 1 1 d . . .
C13 C 0.08463(8) 0.65505(17) 0.16381(17) 0.0337(5) Uani 1 1 d U A .
C14 C 0.06126(8) 0.58599(17) 0.15974(16) 0.0322(5) Uani 1 1 d U . .
C15 C 0.05167(9) 0.55831(19) 0.23276(18) 0.0356(5) Uani 1 1 d U A .
H15 H 0.0385(12) 0.512(2) 0.226(2) 0.045(10) Uiso 1 1 d . . .
C16 C 0.06504(9) 0.5965(2) 0.30733(18) 0.0395(6) Uani 1 1 d U . .
C17 C 0.08858(10) 0.6643(2) 0.30861(19) 0.0419(6) Uani 1 1 d U A .
H17 H 0.0986(13) 0.691(2) 0.357(3) 0.058(11) Uiso 1 1 d . . .
C18 C 0.09919(9) 0.69517(19) 0.23789(19) 0.0402(6) Uani 1 1 d U . .
C19 C 0.04780(10) 0.54246(19) 0.07942(19) 0.0390(6) Uani 1 1 d U A .
H19A H 0.0273(10) 0.572(2) 0.043(2) 0.035(8) Uiso 1 1 d . . .
H19B H 0.0719(15) 0.534(2) 0.047(3) 0.069(13) Uiso 1 1 d . . .
H19C H 0.0359(12) 0.490(2) 0.094(3) 0.052(10) Uiso 1 1 d . . .
C20 C 0.05586(13) 0.5624(3) 0.3857(2) 0.0538(9) Uani 1 1 d U A .
H20A H 0.0782(18) 0.525(3) 0.418(4) 0.086(16) Uiso 1 1 d . . .
H20B H 0.0490(15) 0.598(3) 0.419(3) 0.073(14) Uiso 1 1 d . . .
H20C H 0.0398(19) 0.515(4) 0.373(4) 0.096(18) Uiso 1 1 d . . .
C21 C 0.12578(14) 0.7682(3) 0.2411(3) 0.0599(10) Uani 1 1 d U A .
H21A H 0.1327(17) 0.795(3) 0.297(3) 0.085(16) Uiso 1 1 d . . .
H21B H 0.1153(14) 0.807(3) 0.203(3) 0.067(13) Uiso 1 1 d . . .
H21C H 0.149(2) 0.751(4) 0.243(4) 0.096(19) Uiso 1 1 d . . .
C22A C -0.03536(16) 0.8327(7) 0.0863(6) 0.0803(16) Uani 0.781(9) 1 d PDU A 1
H22A H -0.0329 0.7793 0.1071 0.096 Uiso 0.781(9) 1 calc PR A 1
H22B H -0.0604 0.8512 0.0564 0.096 Uiso 0.781(9) 1 calc PR A 1
C22B C -0.0367(4) 0.829(2) 0.0813(17) 0.077(3) Uani 0.219(9) 1 d PDU A 2
H22C H -0.0327 0.8557 0.0329 0.092 Uiso 0.219(9) 1 calc PR A 2
H22D H -0.0622 0.8060 0.0836 0.092 Uiso 0.219(9) 1 calc PR A 2
C23A C -0.00235(16) 0.8835(3) 0.0997(4) 0.0759(15) Uani 0.781(9) 1 d PDU A 1
H23A H -0.0050 0.9369 0.0788 0.091 Uiso 0.781(9) 1 calc PR A 1
C23B C -0.0054(6) 0.8239(12) 0.1485(9) 0.071(2) Uani 0.219(9) 1 d PDU A 2
H23B H -0.0097 0.7972 0.1966 0.086 Uiso 0.219(9) 1 calc PR A 2
C24A C 0.03452(19) 0.8576(6) 0.1433(5) 0.0678(14) Uani 0.781(9) 1 d PDU A 1
H24A H 0.0374 0.8043 0.1644 0.081 Uiso 0.781(9) 1 calc PR A 1
H24B H 0.0569 0.8931 0.1521 0.081 Uiso 0.781(9) 1 calc PR A 1
C24B C 0.0320(6) 0.857(2) 0.1465(18) 0.070(3) Uani 0.219(9) 1 d PDU A 2
H24C H 0.0365 0.8838 0.0986 0.084 Uiso 0.219(9) 1 calc PR A 2
H24D H 0.0531 0.8530 0.1930 0.084 Uiso 0.219(9) 1 calc PR A 2
C25 C 0.20631(8) 0.19270(16) 0.09342(16) 0.0317(5) Uani 1 1 d U B .
C26 C 0.16650(9) 0.19486(18) 0.05127(17) 0.0374(6) Uani 1 1 d U . .
C27 C 0.14456(10) 0.26458(19) 0.05652(19) 0.0411(6) Uani 1 1 d U B .
H27 H 0.1192(11) 0.2664(19) 0.029(2) 0.033(8) Uiso 1 1 d . . .
C28 C 0.16172(9) 0.33156(18) 0.10044(18) 0.0375(6) Uani 1 1 d U . .
C29 C 0.20120(9) 0.32651(16) 0.14264(17) 0.0341(5) Uani 1 1 d U B .
H29 H 0.2151(10) 0.370(2) 0.171(2) 0.033(8) Uiso 1 1 d . . .
C30 C 0.22415(8) 0.25723(16) 0.14043(15) 0.0308(5) Uani 1 1 d U . .
C31 C 0.14776(13) 0.1244(2) 0.0009(3) 0.0551(9) Uani 1 1 d U B .
H31A H 0.1609(13) 0.076(3) 0.005(3) 0.053(11) Uiso 1 1 d . . .
H31B H 0.144(3) 0.134(5) -0.051(6) 0.17(4) Uiso 1 1 d . . .
H31C H 0.121(3) 0.113(5) 0.003(5) 0.15(3) Uiso 1 1 d . . .
C32 C 0.13754(13) 0.4075(2) 0.1008(3) 0.0503(8) Uani 1 1 d U B .
H32A H 0.1496(12) 0.443(2) 0.147(3) 0.052(10) Uiso 1 1 d . . .
H32B H 0.1151(14) 0.398(3) 0.120(3) 0.065(13) Uiso 1 1 d . . .
H32C H 0.1383(18) 0.426(3) 0.047(4) 0.095(18) Uiso 1 1 d . . .
C33 C 0.26697(9) 0.2523(2) 0.1859(2) 0.0394(6) Uani 1 1 d U B .
H33A H 0.2703(10) 0.211(2) 0.217(2) 0.028(8) Uiso 1 1 d . . .
H33B H 0.289(2) 0.251(4) 0.150(4) 0.12(2) Uiso 1 1 d . . .
H33C H 0.2758(15) 0.301(3) 0.220(3) 0.073(13) Uiso 1 1 d . . .
C34 C 0.23801(8) 0.05735(15) 0.12815(15) 0.0289(5) Uani 1 1 d U B .
C35 C 0.24942(10) 0.11990(18) 0.01341(17) 0.0399(6) Uani 1 1 d U B .
H35 H 0.2487(8) 0.1627(18) -0.0205(18) 0.023(7) Uiso 1 1 d . . .
C36 C 0.26811(10) 0.04864(19) 0.01722(19) 0.0392(6) Uani 1 1 d U B .
H36 H 0.2799(11) 0.024(2) -0.020(2) 0.038(9) Uiso 1 1 d . . .
C37 C 0.27770(8) -0.06594(15) 0.11567(16) 0.0310(5) Uani 1 1 d U B .
C38 C 0.25526(9) -0.13593(17) 0.09323(18) 0.0373(6) Uani 1 1 d U . .
C39 C 0.27222(9) -0.20922(17) 0.12175(19) 0.0380(6) Uani 1 1 d U B .
H39 H 0.2575(10) -0.259(2) 0.109(2) 0.034(8) Uiso 1 1 d . . .
C40 C 0.31081(9) -0.21342(17) 0.16901(18) 0.0363(6) Uani 1 1 d U . .
C41 C 0.33259(9) -0.14296(17) 0.18751(18) 0.0361(6) Uani 1 1 d U B .
H41 H 0.3582(11) -0.147(2) 0.218(2) 0.038(9) Uiso 1 1 d . . .
C42 C 0.31663(8) -0.06768(16) 0.16161(17) 0.0329(5) Uani 1 1 d U . .
C43 C 0.21474(12) -0.1320(3) 0.0368(3) 0.0577(9) Uani 1 1 d U B .
H43A H 0.1956(18) -0.094(4) 0.050(4) 0.102(18) Uiso 1 1 d . . .
H43B H 0.2014(14) -0.178(3) 0.037(3) 0.067(13) Uiso 1 1 d . . .
H43C H 0.2201(18) -0.127(4) -0.020(4) 0.11(2) Uiso 1 1 d . . .
C44 C 0.32882(13) -0.2929(2) 0.1989(3) 0.0481(8) Uani 1 1 d U B .
H44A H 0.3448(15) -0.317(3) 0.161(3) 0.073(14) Uiso 1 1 d . . .
H44B H 0.312(2) -0.326(4) 0.208(4) 0.11(2) Uiso 1 1 d . . .
H44C H 0.3413(18) -0.288(3) 0.252(4) 0.090(18) Uiso 1 1 d . . .
C45 C 0.34034(10) 0.0082(2) 0.1828(2) 0.0423(6) Uani 1 1 d U B .
H45A H 0.3420(15) 0.039(3) 0.138(3) 0.079(15) Uiso 1 1 d . . .
H45C H 0.3283(12) 0.045(2) 0.223(2) 0.046(10) Uiso 1 1 d . . .
H45B H 0.3658(13) -0.001(2) 0.214(2) 0.049(10) Uiso 1 1 d . . .
C46A C 0.16452(14) -0.0331(3) 0.1795(3) 0.0453(11) Uani 0.747(8) 1 d PDU B 1
H46A H 0.1861 -0.0689 0.1771 0.054 Uiso 0.747(8) 1 calc PR B 1
H46B H 0.1462 -0.0192 0.1309 0.054 Uiso 0.747(8) 1 calc PR B 1
C46B C 0.1566(3) 0.0011(9) 0.1811(7) 0.042(2) Uani 0.253(8) 1 d PDU B 2
H46C H 0.1598 0.0580 0.1819 0.050 Uiso 0.253(8) 1 calc PR B 2
H46D H 0.1455 -0.0254 0.1314 0.050 Uiso 0.253(8) 1 calc PR B 2
C47A C 0.15968(12) -0.0006(3) 0.2551(2) 0.0424(10) Uani 0.747(8) 1 d PDU B 1
H47A H 0.1381 0.0353 0.2577 0.051 Uiso 0.747(8) 1 calc PR B 1
C47B C 0.1683(3) -0.0432(8) 0.2527(7) 0.044(2) Uani 0.253(8) 1 d PDU B 2
H47B H 0.1649 -0.1000 0.2510 0.052 Uiso 0.253(8) 1 calc PR B 2
C48A C 0.1865(2) -0.0212(5) 0.3255(3) 0.0431(15) Uani 0.747(8) 1 d PDU B 1
H48A H 0.2081 -0.0571 0.3226 0.052 Uiso 0.747(8) 1 calc PR B 1
H48B H 0.1835 0.0005 0.3767 0.052 Uiso 0.747(8) 1 calc PR B 1
C48B C 0.1846(6) -0.0067(17) 0.3262(6) 0.043(3) Uani 0.253(8) 1 d PDU B 2
H48C H 0.1882 0.0501 0.3288 0.052 Uiso 0.253(8) 1 calc PR B 2
H48D H 0.1924 -0.0384 0.3742 0.052 Uiso 0.253(8) 1 calc PR B 2

loop_
_atom_site_aniso_label
_atom_site_aniso_U_11
_atom_site_aniso_U_22
_atom_site_aniso_U_33
_atom_site_aniso_U_23
_atom_site_aniso_U_13
_atom_site_aniso_U_12
Pd1 0.02734(12) 0.04535(15) 0.04972(16) 0.00469(9) 0.00253(10) 0.00308(8)
Cl1 0.0399(4) 0.0550(5) 0.0563(5) 0.0129(4) -0.0085(3) -0.0067(3)
C1 0.0328(13) 0.0387(13) 0.0342(13) 0.0027(10) -0.0011(10) -0.0054(11)
N1 0.0300(11) 0.0424(12) 0.0341(11) 0.0024(9) 0.0038(9) -0.0013(9)
Pd2 0.02990(12) 0.02819(11) 0.02693(12) 0.00093(6) 0.00491(8) -0.00065(7)
Cl2 0.0371(3) 0.0559(4) 0.0352(3) 0.0039(3) -0.0013(3) -0.0070(3)
N2 0.0282(11) 0.0445(12) 0.0360(11) 0.0071(10) 0.0030(9) 0.0021(9)
C2 0.0421(15) 0.0455(15) 0.0383(14) -0.0031(12) 0.0020(12) -0.0126(13)
N3 0.0354(11) 0.0312(10) 0.0282(10) 0.0016(8) 0.0064(8) 0.0030(9)
C3 0.0484(18) 0.0631(19) 0.0355(15) 0.0028(14) -0.0014(13) -0.0128(15)
N4 0.0348(11) 0.0321(10) 0.0286(10) 0.0011(8) 0.0072(9) 0.0041(9)
C4 0.0457(17) 0.066(2) 0.0455(17) 0.0179(15) -0.0046(14) -0.0056(15)
C5 0.0427(16) 0.0469(17) 0.0564(18) 0.0133(14) -0.0006(14) -0.0053(13)
C6 0.0366(14) 0.0406(14) 0.0444(15) -0.0007(12) -0.0013(12) -0.0053(12)
C7 0.063(2) 0.0462(18) 0.054(2) -0.0088(15) 0.0091(18) -0.0170(17)
C8 0.071(3) 0.098(4) 0.064(3) 0.042(3) -0.012(2) -0.013(3)
C9 0.055(2) 0.0446(18) 0.055(2) -0.0098(15) -0.0019(16) -0.0121(16)
C10 0.0257(11) 0.0399(14) 0.0324(13) 0.0011(10) -0.0024(9) -0.0047(10)
C11 0.0329(14) 0.0516(17) 0.0428(15) 0.0027(13) 0.0074(12) 0.0043(12)
C12 0.0287(13) 0.0557(18) 0.0443(16) 0.0060(13) 0.0049(12) 0.0067(12)
C13 0.0254(11) 0.0404(13) 0.0341(12) 0.0012(10) 0.0024(9) 0.0032(10)
C14 0.0289(12) 0.0371(13) 0.0297(12) 0.0020(10) 0.0031(9) 0.0072(10)
C15 0.0325(13) 0.0395(14) 0.0342(13) 0.0051(11) 0.0048(10) 0.0044(11)
C16 0.0328(13) 0.0527(16) 0.0323(13) 0.0019(11) 0.0042(10) 0.0091(12)
C17 0.0390(15) 0.0507(16) 0.0327(13) -0.0053(12) -0.0015(11) 0.0075(12)
C18 0.0317(13) 0.0458(15) 0.0399(14) 0.0001(12) -0.0017(11) 0.0003(11)
C19 0.0413(15) 0.0405(15) 0.0326(14) -0.0011(11) 0.0004(12) 0.0043(12)
C20 0.057(2) 0.073(3) 0.0323(16) 0.0057(16) 0.0105(15) 0.0030(19)
C21 0.054(2) 0.060(2) 0.056(2) -0.0027(18) -0.0134(18) -0.0177(18)
C22A 0.043(2) 0.077(3) 0.122(4) -0.015(3) 0.019(3) 0.016(2)
C22B 0.043(4) 0.073(6) 0.115(6) -0.015(5) 0.017(4) 0.014(5)
C23A 0.055(2) 0.063(3) 0.108(4) -0.022(3) 0.013(2) 0.014(2)
C23B 0.052(4) 0.068(5) 0.096(4) -0.023(4) 0.020(4) 0.011(4)
C24A 0.052(2) 0.064(3) 0.086(3) -0.025(2) 0.013(2) 0.011(2)
C24B 0.052(5) 0.064(5) 0.094(5) -0.026(4) 0.012(5) 0.007(5)
C25 0.0351(12) 0.0331(12) 0.0269(11) 0.0035(9) 0.0058(10) 0.0047(10)
C26 0.0385(14) 0.0368(13) 0.0345(13) -0.0026(11) 0.0003(11) 0.0027(11)
C27 0.0370(15) 0.0437(15) 0.0382(15) -0.0013(11) -0.0040(12) 0.0097(12)
C28 0.0412(14) 0.0363(13) 0.0350(13) 0.0013(10) 0.0073(11) 0.0068(11)
C29 0.0380(13) 0.0313(12) 0.0336(13) 0.0013(10) 0.0080(11) 0.0000(10)
C30 0.0315(12) 0.0328(12) 0.0279(12) 0.0036(9) 0.0050(9) 0.0000(10)
C31 0.0489(19) 0.0479(19) 0.060(2) -0.0190(16) -0.0119(16) 0.0059(15)
C32 0.053(2) 0.0415(17) 0.054(2) -0.0043(15) 0.0046(16) 0.0124(15)
C33 0.0344(14) 0.0366(14) 0.0443(16) 0.0019(12) 0.0001(12) -0.0022(12)
C34 0.0282(11) 0.0304(11) 0.0272(11) 0.0007(9) 0.0032(9) 0.0018(9)
C35 0.0515(17) 0.0394(14) 0.0305(13) 0.0076(11) 0.0120(12) 0.0095(12)
C36 0.0440(15) 0.0431(14) 0.0339(14) 0.0043(11) 0.0160(12) 0.0072(12)
C37 0.0327(12) 0.0303(12) 0.0313(12) -0.0006(9) 0.0088(10) 0.0019(9)
C38 0.0353(13) 0.0349(13) 0.0409(14) -0.0065(11) 0.0049(11) -0.0027(11)
C39 0.0415(14) 0.0299(12) 0.0444(15) -0.0034(11) 0.0129(12) -0.0022(11)
C40 0.0428(14) 0.0329(12) 0.0373(14) 0.0047(10) 0.0178(11) 0.0039(11)
C41 0.0337(13) 0.0381(13) 0.0376(14) 0.0060(11) 0.0096(11) 0.0057(11)
C42 0.0304(12) 0.0339(12) 0.0353(13) 0.0028(10) 0.0083(10) -0.0003(10)
C43 0.0438(18) 0.0495(19) 0.071(3) -0.0184(18) -0.0105(17) -0.0013(16)
C44 0.057(2) 0.0368(15) 0.054(2) 0.0100(14) 0.0204(17) 0.0102(15)
C45 0.0334(15) 0.0385(15) 0.0542(19) 0.0008(13) 0.0063(13) -0.0059(12)
C46A 0.039(2) 0.050(3) 0.046(2) -0.009(2) 0.0065(17) -0.0139(19)
C46B 0.037(4) 0.041(5) 0.047(4) -0.009(4) 0.005(3) -0.007(4)
C47A 0.0380(19) 0.042(2) 0.051(2) -0.0055(17) 0.0170(15) -0.0142(17)
C47B 0.041(4) 0.042(4) 0.051(4) -0.003(3) 0.015(3) -0.009(3)
C48A 0.055(3) 0.039(3) 0.040(2) 0.0056(17) 0.0207(18) -0.008(2)
C48B 0.048(5) 0.041(6) 0.044(4) 0.000(4) 0.020(3) -0.005(4)

loop_
_geom_bond_atom_site_label_1
_geom_bond_atom_site_label_2
_geom_bond_distance
_geom_bond_site_symmetry_2
_geom_bond_publ_flag
Pd1 C10 2.032(3) . ?
Pd1 C24A 2.126(5) . ?
Pd1 C23B 2.126(8) . ?
Pd1 C24B 2.146(8) . ?
Pd1 C23A 2.149(5) . ?
Pd1 C22B 2.159(8) . ?
Pd1 C22A 2.183(5) . ?
Pd1 Cl1 2.3584(9) . ?
C1 C6 1.393(4) . ?
C1 C2 1.396(4) . ?
C1 N1 1.442(4) . ?
N1 C10 1.363(4) . ?
N1 C11 1.391(4) . ?
Pd2 C34 2.047(3) . ?
Pd2 C46A 2.119(4) . ?
Pd2 C47A 2.128(4) . ?
Pd2 C47B 2.135(7) . ?
Pd2 C46B 2.137(7) . ?
Pd2 C48B 2.164(7) . ?
Pd2 C48A 2.191(4) . ?
Pd2 Cl2 2.3793(8) . ?
N2 C10 1.362(3) . ?
N2 C12 1.392(4) . ?
N2 C13 1.436(4) . ?
C2 C3 1.390(5) . ?
C2 C7 1.500(5) . ?
N3 C34 1.356(3) . ?
N3 C35 1.393(3) . ?
N3 C25 1.443(3) . ?
C3 C4 1.382(5) . ?
N4 C34 1.360(3) . ?
N4 C36 1.394(4) . ?
N4 C37 1.437(3) . ?
C4 C5 1.383(5) . ?
C4 C8 1.530(5) . ?
C5 C6 1.392(5) . ?
C6 C9 1.509(5) . ?
C11 C12 1.340(5) . ?
C13 C14 1.388(4) . ?
C13 C18 1.405(4) . ?
C14 C15 1.394(4) . ?
C14 C19 1.511(4) . ?
C15 C16 1.390(4) . ?
C16 C17 1.378(5) . ?
C16 C20 1.508(4) . ?
C17 C18 1.392(5) . ?
C18 C21 1.505(5) . ?
C22A C23A 1.384(7) . ?
C22B C23B 1.388(9) . ?
C23A C24A 1.387(7) . ?
C23B C24B 1.387(9) . ?
C25 C30 1.395(4) . ?
C25 C26 1.396(4) . ?
C26 C27 1.387(4) . ?
C26 C31 1.507(4) . ?
C27 C28 1.396(4) . ?
C28 C29 1.388(4) . ?
C28 C32 1.505(4) . ?
C29 C30 1.393(4) . ?
C30 C33 1.504(4) . ?
C35 C36 1.338(4) . ?
C37 C42 1.392(4) . ?
C37 C38 1.400(4) . ?
C38 C39 1.390(4) . ?
C38 C43 1.509(5) . ?
C39 C40 1.392(4) . ?
C40 C41 1.386(4) . ?
C40 C44 1.498(4) . ?
C41 C42 1.397(4) . ?
C42 C45 1.499(4) . ?
C46A C47A 1.406(5) . ?
C46B C47B 1.392(8) . ?
C47A C48A 1.382(6) . ?
C47B C48B 1.384(8) . ?
